data_4315152
loop_
_publ_author_name
'Sayandev Chatterjee'
'Jeanette A. Krause'
'William B. Connick'
'Caroline Genre'
'Alexandre Rodrigue-Witchel'
'Christian Reber'

_publ_contact_author_address
;     Department of Chemistry
      University of Cincinnati
      Cincinnati, OH 45221-0172 USA
;
_publ_contact_author_email bill.connick@uc.edu
_publ_contact_author_fax '513 556 9239'
_publ_contact_author_name 'Dr. William B. Connick'
_publ_contact_author_phone '513 556 0148'
_publ_section_title
;
 Interaction of SbCl52- and Thioether Groups at the Open Coordination
 Sites of Platinum(II) Diimine Complexes
;
_journal_name_full 'Inorganic Chemistry'
_journal_page_first 2808
_journal_page_last 2815
_journal_paper_doi 10.1021/ic9021917
_journal_volume 49
_journal_year 2010
_chemical_formula_moiety 'C18 H19 N3 O2 S3 Pt, 2(P F6)'
_chemical_formula_sum 'C18 H19 F12 N3 O2 P2 Pt S3'
_chemical_formula_weight 890.57
_chemical_name_systematic
; 
 ? 
;
_space_group_IT_number 2
_symmetry_cell_setting triclinic
_symmetry_space_group_name_Hall '-P 1'
_symmetry_space_group_name_H-M 'P -1'
_atom_sites_solution_hydrogens geom
_atom_sites_solution_primary direct
_atom_sites_solution_secondary difmap
_audit_creation_method SHELXL-97
_cell_angle_alpha 68.08(3)
_cell_angle_beta 62.99(3)
_cell_angle_gamma 80.31(3)
_cell_formula_units_Z 2
_cell_length_a 11.400(2)
_cell_length_b 11.580(2)
_cell_length_c 12.008(2)
_cell_measurement_temperature 16050
_cell_measurement_theta_max 31.15
_cell_measurement_theta_min 2.19
_cell_volume 1310.2(6)
_computing_cell_refinement 'Bruker SAINT v7.23'
_computing_data_collection 'Bruker APEX2 v2.0-2'
_computing_data_reduction 'Bruker SAINT v7.23'
_computing_molecular_graphics 'Bruker SHELXTL v6.14'
_computing_publication_material 'Bruker SHELXTL v6.14'
_computing_structure_refinement 'Bruker SHELXTL v6.14'
_computing_structure_solution 'Bruker SHELXTL v6.14'
_diffrn_ambient_temperature 193(2)
_diffrn_detector_area_resol_mean 0.8
_diffrn_measured_fraction_theta_full 0.983
_diffrn_measured_fraction_theta_max 0.983
_diffrn_measurement_device_type 'Bruker Platinum 200'
_diffrn_measurement_method '\w scans'
_diffrn_radiation_monochromator 'Si-<111> channel cut crystal'
_diffrn_radiation_source synchrotron
_diffrn_radiation_type synchrotron
_diffrn_radiation_wavelength 0.77500
_diffrn_reflns_av_R_equivalents 0.0483
_diffrn_reflns_av_sigmaI/netI 0.0508
_diffrn_reflns_limit_h_max 15
_diffrn_reflns_limit_h_min -15
_diffrn_reflns_limit_k_max 15
_diffrn_reflns_limit_k_min -15
_diffrn_reflns_limit_l_max 15
_diffrn_reflns_limit_l_min -15
_diffrn_reflns_number 16848
_diffrn_reflns_theta_full 31.15
_diffrn_reflns_theta_max 31.15
_diffrn_reflns_theta_min 2.19
_diffrn_standards_decay_% 0
_exptl_absorpt_coefficient_mu 7.232
_exptl_absorpt_correction_T_max 0.7138
_exptl_absorpt_correction_T_min 0.5954
_exptl_absorpt_correction_type multi-scan
_exptl_absorpt_process_details 'SADABS v2007/4 (Sheldrick)'
_exptl_crystal_colour orange
_exptl_crystal_density_diffrn 2.257
_exptl_crystal_density_method 'not measured'
_exptl_crystal_description block
_exptl_crystal_F_000 856
_exptl_crystal_size_max 0.08
_exptl_crystal_size_mid 0.07
_exptl_crystal_size_min 0.05
_refine_diff_density_max 1.380
_refine_diff_density_min -0.805
_refine_diff_density_rms 0.130
_refine_ls_extinction_method none
_refine_ls_goodness_of_fit_ref 1.076
_refine_ls_hydrogen_treatment constr
_refine_ls_matrix_type full
_refine_ls_number_parameters 378
_refine_ls_number_reflns 6416
_refine_ls_number_restraints 4
_refine_ls_restrained_S_all 1.098
_refine_ls_R_factor_all 0.0392
_refine_ls_R_factor_gt 0.0379
_refine_ls_shift/su_max 0.004
_refine_ls_shift/su_mean 0.000
_refine_ls_structure_factor_coef Fsqd
_refine_ls_weighting_details 'calc w=1/[\s^2^(Fo^2^)+(0.0428P)^2^+2.4061P] where P=(Fo^2^+2Fc^2^)/3'
_refine_ls_weighting_scheme calc
_refine_ls_wR_factor_gt 0.1007
_refine_ls_wR_factor_ref 0.1016
_reflns_number_gt 6110
_reflns_number_total 6416
_reflns_threshold_expression >2\s(I)
_cod_data_source_file ic9021917_si_002_2.cif
_cod_data_source_block NO2phenPtttcnPF6
_cod_depositor_comments
;
The following automatic conversions were performed:

'_symmetry_cell_setting' value 'Triclinic' changed to 'triclinic'
according to the built-in table from CIF Core dictionary named
'cif_core.dic' version 2.4.1 from 2010-06-29.

Automatic conversion script
Id: cif_fix_values 1646 2011-03-28 12:23:43Z adriana 
;
_cod_original_cell_volume 1310.2(5)
_cod_database_code 4315152

loop_
_symmetry_equiv_pos_as_xyz
'x, y, z'
'-x, -y, -z'

loop_
_atom_site_label
_atom_site_type_symbol
_atom_site_fract_x
_atom_site_fract_y
_atom_site_fract_z
_atom_site_U_iso_or_equiv
_atom_site_adp_type
_atom_site_occupancy
_atom_site_symmetry_multiplicity
_atom_site_calc_flag
_atom_site_refinement_flags
_atom_site_disorder_assembly
_atom_site_disorder_group
Pt Pt 0.272235(18) 0.672987(16) 0.399701(17) 0.03978(8) Uani 1 1 d . . .
S1 S 0.13827(16) 0.83303(14) 0.44818(17) 0.0552(3) Uani 1 1 d . . .
S2 S 0.35599(15) 0.79383(14) 0.18208(14) 0.0545(3) Uani 1 1 d . . .
S3 S 0.06470(15) 0.61566(13) 0.34676(14) 0.0501(3) Uani 1 1 d . . .
N1 N 0.2159(4) 0.5586(5) 0.5948(4) 0.0469(10) Uani 1 1 d . . .
N2 N 0.4001(4) 0.5267(4) 0.3730(5) 0.0441(9) Uani 1 1 d . . .
O1A O 0.4185(17) 0.0608(14) 0.8440(11) 0.078(3) Uani 0.638(6) 1 d P A 1
O2A O 0.2102(11) 0.1089(10) 0.9359(8) 0.093(2) Uani 0.638(6) 1 d P A 1
N3A N 0.3203(11) 0.1263(9) 0.8446(10) 0.074(2) Uani 0.638(6) 1 d P A 1
O1B O 0.452(3) 0.052(3) 0.789(2) 0.078(3) Uani 0.362(6) 1 d P A 2
O2B O 0.5088(18) 0.0459(16) 0.5833(14) 0.093(2) Uani 0.362(6) 1 d PD A 2
N3B N 0.4670(15) 0.0994(11) 0.6687(15) 0.074(2) Uani 0.362(6) 1 d PD A 2
C1 C 0.1229(7) 0.5783(8) 0.7025(6) 0.0694(18) Uani 1 1 d . . .
H1 H 0.0769 0.6553 0.6956 0.083 Uiso 1 1 calc R . .
C2 C 0.0915(9) 0.4841(10) 0.8289(7) 0.084(2) Uani 1 1 d . . .
H2 H 0.0232 0.4999 0.9048 0.101 Uiso 1 1 calc R . .
C3 C 0.1525(8) 0.3759(9) 0.8457(6) 0.076(2) Uani 1 1 d . . .
H3 H 0.1306 0.3161 0.9320 0.091 Uiso 1 1 calc R . .
C4 C 0.2505(6) 0.3513(6) 0.7333(6) 0.0593(16) Uani 1 1 d . A .
C5 C 0.2787(5) 0.4459(5) 0.6093(5) 0.0462(11) Uani 1 1 d . . .
C6 C 0.3222(9) 0.2414(7) 0.7355(9) 0.083(3) Uani 1 1 d D . .
H6B H 0.3051 0.1775 0.8187 0.100 Uiso 0.638(6) 1 calc PR A 2
C7 C 0.4165(10) 0.2217(7) 0.6224(12) 0.090(3) Uani 1 1 d D A .
H7A H 0.4618 0.1445 0.6286 0.108 Uiso 0.362(6) 1 calc PR A 1
C8 C 0.4474(6) 0.3150(6) 0.4962(8) 0.0622(16) Uani 1 1 d D . .
C9 C 0.3771(5) 0.4288(5) 0.4899(5) 0.0461(11) Uani 1 1 d . A .
C10 C 0.5442(7) 0.3063(7) 0.3718(9) 0.076(2) Uani 1 1 d . A .
H10 H 0.5932 0.2317 0.3687 0.091 Uiso 1 1 calc R . .
C11 C 0.5668(6) 0.4055(7) 0.2563(8) 0.0692(17) Uani 1 1 d . . .
H11 H 0.6325 0.3992 0.1741 0.083 Uiso 1 1 calc R A .
C12 C 0.4941(6) 0.5152(6) 0.2585(6) 0.0545(13) Uani 1 1 d . A .
H12 H 0.5114 0.5828 0.1778 0.065 Uiso 1 1 calc R . .
C13 C 0.2273(8) 0.9654(6) 0.3106(9) 0.081(2) Uani 1 1 d . . .
H13A H 0.1682 1.0386 0.3103 0.098 Uiso 1 1 calc R . .
H13B H 0.3014 0.9832 0.3234 0.098 Uiso 1 1 calc R . .
C14 C 0.2798(9) 0.9490(6) 0.1803(9) 0.078(2) Uani 1 1 d . . .
H14A H 0.3465 1.0143 0.1134 0.094 Uiso 1 1 calc R . .
H14B H 0.2074 0.9599 0.1533 0.094 Uiso 1 1 calc R . .
C15 C 0.2770(7) 0.7370(8) 0.1083(6) 0.0671(18) Uani 1 1 d . . .
H15A H 0.3004 0.7953 0.0165 0.080 Uiso 1 1 calc R . .
H15B H 0.3173 0.6557 0.1015 0.080 Uiso 1 1 calc R . .
C16 C 0.1283(7) 0.7200(7) 0.1765(6) 0.0634(16) Uani 1 1 d . . .
H16A H 0.1024 0.6880 0.1251 0.076 Uiso 1 1 calc R . .
H16B H 0.0863 0.8024 0.1746 0.076 Uiso 1 1 calc R . .
C17 C -0.0529(6) 0.7117(6) 0.4390(6) 0.0542(12) Uani 1 1 d . . .
H17A H -0.1285 0.7284 0.4157 0.065 Uiso 1 1 calc R . .
H17B H -0.0866 0.6622 0.5348 0.065 Uiso 1 1 calc R . .
C18 C -0.0049(6) 0.8338(6) 0.4188(6) 0.0563(13) Uani 1 1 d . . .
H18A H -0.0784 0.8730 0.4776 0.068 Uiso 1 1 calc R . .
H18B H 0.0152 0.8882 0.3262 0.068 Uiso 1 1 calc R . .
P1 P 0.71105(15) 0.66826(14) -0.15077(15) 0.0514(3) Uani 1 1 d . . .
P2 P 0.85386(19) 0.11059(17) 0.1979(2) 0.0655(4) Uani 1 1 d . . .
F1 F 0.8522(4) 0.7297(5) -0.2513(5) 0.0852(13) Uani 1 1 d . . .
F2 F 0.5693(4) 0.6091(5) -0.0520(5) 0.0875(14) Uani 1 1 d . . .
F3 F 0.6960(6) 0.7465(6) -0.0599(6) 0.1011(17) Uani 1 1 d . . .
F4 F 0.7719(7) 0.5567(6) -0.0657(7) 0.1098(19) Uani 1 1 d . . .
F5 F 0.7267(6) 0.5879(5) -0.2384(5) 0.1016(18) Uani 1 1 d . . .
F6 F 0.6515(6) 0.7798(5) -0.2326(7) 0.110(2) Uani 1 1 d . . .
F7 F 0.7093(5) 0.1256(6) 0.2045(6) 0.0971(16) Uani 1 1 d . . .
F8 F 0.8662(7) 0.2580(5) 0.1378(7) 0.117(2) Uani 1 1 d . . .
F9 F 0.9916(6) 0.1016(5) 0.2013(8) 0.121(2) Uani 1 1 d . . .
F10 F 0.7928(7) 0.1154(8) 0.3438(7) 0.126(2) Uani 1 1 d . . .
F11A F 0.8183(10) -0.0350(9) 0.2777(10) 0.076(2) Uiso 0.55 1 d P . .
F12A F 0.9305(11) 0.1220(10) 0.0488(10) 0.089(3) Uiso 0.55 1 d P . .
F11B F 0.8660(10) -0.0396(10) 0.2309(10) 0.066(2) Uiso 0.45 1 d P . .
F12B F 0.8850(14) 0.0878(13) 0.0593(13) 0.094(4) Uiso 0.45 1 d P . .

loop_
_atom_site_aniso_label
_atom_site_aniso_U_11
_atom_site_aniso_U_22
_atom_site_aniso_U_33
_atom_site_aniso_U_23
_atom_site_aniso_U_13
_atom_site_aniso_U_12
Pt 0.04712(12) 0.03844(12) 0.04051(11) -0.01409(8) -0.02503(8) 0.00403(7)
S1 0.0645(8) 0.0452(7) 0.0750(9) -0.0316(7) -0.0401(7) 0.0109(6)
S2 0.0588(8) 0.0484(7) 0.0477(7) -0.0034(6) -0.0245(6) -0.0039(6)
S3 0.0614(8) 0.0471(7) 0.0485(6) -0.0173(5) -0.0266(6) -0.0045(6)
N1 0.050(2) 0.058(3) 0.040(2) -0.0172(19) -0.0260(18) 0.0024(19)
N2 0.041(2) 0.045(2) 0.050(2) -0.0172(19) -0.0241(18) 0.0056(17)
O1A 0.103(10) 0.055(4) 0.086(9) -0.002(7) -0.064(9) -0.003(5)
O2A 0.108(6) 0.087(6) 0.058(4) 0.001(4) -0.025(4) -0.027(5)
N3A 0.083(5) 0.065(5) 0.071(5) 0.006(4) -0.048(4) -0.023(4)
O1B 0.103(10) 0.055(4) 0.086(9) -0.002(7) -0.064(9) -0.003(5)
O2B 0.108(6) 0.087(6) 0.058(4) 0.001(4) -0.025(4) -0.027(5)
N3B 0.083(5) 0.065(5) 0.071(5) 0.006(4) -0.048(4) -0.023(4)
C1 0.073(4) 0.100(6) 0.048(3) -0.036(3) -0.031(3) 0.012(4)
C2 0.087(5) 0.129(8) 0.042(3) -0.034(4) -0.026(3) -0.006(5)
C3 0.090(5) 0.096(6) 0.041(3) -0.001(3) -0.037(3) -0.027(4)
C4 0.067(3) 0.066(4) 0.048(3) 0.003(3) -0.037(3) -0.024(3)
C5 0.050(3) 0.048(3) 0.045(2) -0.006(2) -0.029(2) -0.007(2)
C6 0.109(6) 0.056(4) 0.098(6) 0.017(4) -0.081(6) -0.029(4)
C7 0.109(7) 0.045(4) 0.133(8) 0.006(4) -0.092(7) -0.007(4)
C8 0.058(3) 0.045(3) 0.089(5) -0.016(3) -0.043(3) 0.006(2)
C9 0.047(2) 0.044(3) 0.053(3) -0.011(2) -0.030(2) 0.001(2)
C10 0.057(4) 0.060(4) 0.107(6) -0.031(4) -0.036(4) 0.020(3)
C11 0.051(3) 0.077(5) 0.080(4) -0.037(4) -0.024(3) 0.014(3)
C12 0.048(3) 0.061(3) 0.056(3) -0.025(3) -0.021(2) 0.008(2)
C13 0.082(5) 0.040(3) 0.116(7) -0.021(4) -0.040(5) -0.008(3)
C14 0.090(5) 0.042(3) 0.090(5) 0.008(3) -0.049(4) -0.008(3)
C15 0.065(4) 0.095(5) 0.039(3) -0.020(3) -0.025(3) 0.009(3)
C16 0.069(4) 0.078(4) 0.047(3) -0.015(3) -0.029(3) -0.010(3)
C17 0.053(3) 0.055(3) 0.055(3) -0.022(3) -0.022(2) 0.003(2)
C18 0.054(3) 0.059(3) 0.059(3) -0.020(3) -0.028(3) 0.007(3)
P1 0.0536(7) 0.0435(7) 0.0494(7) -0.0171(6) -0.0118(6) -0.0084(6)
P2 0.0725(10) 0.0521(9) 0.0820(11) -0.0164(8) -0.0492(10) 0.0086(8)
F1 0.058(2) 0.087(3) 0.088(3) -0.029(2) -0.007(2) -0.021(2)
F2 0.068(2) 0.093(3) 0.077(3) -0.028(2) -0.001(2) -0.033(2)
F3 0.113(4) 0.108(4) 0.100(4) -0.068(3) -0.030(3) -0.013(3)
F4 0.119(4) 0.080(4) 0.121(5) -0.002(3) -0.068(4) -0.001(3)
F5 0.114(4) 0.101(4) 0.088(3) -0.060(3) -0.011(3) -0.030(3)
F6 0.105(4) 0.076(3) 0.137(5) 0.011(3) -0.073(4) -0.014(3)
F7 0.090(3) 0.109(4) 0.123(4) -0.042(3) -0.073(3) 0.018(3)
F8 0.135(5) 0.058(3) 0.168(6) -0.019(3) -0.095(5) 0.014(3)
F9 0.087(3) 0.088(4) 0.187(6) -0.014(4) -0.086(4) 0.003(3)
F10 0.143(5) 0.172(7) 0.108(4) -0.069(5) -0.078(4) 0.019(5)

loop_
_atom_type_symbol
_atom_type_description
_atom_type_scat_dispersion_real
_atom_type_scat_dispersion_imag
_atom_type_scat_source
C C -0.0020 0.0020 'International Tables Vol C Tables 4.2.6.8 and 6.1.1.4'
H H 0.0000 0.0000 'International Tables Vol C Tables 4.2.6.8 and 6.1.1.4'
N N -0.0031 0.0040 'International Tables Vol C Tables 4.2.6.8 and 6.1.1.4'
O O -0.0041 0.0074 'International Tables Vol C Tables 4.2.6.8 and 6.1.1.4'
F F -0.0053 0.0125 'International Tables Vol C Tables 4.2.6.8 and 6.1.1.4'
P P 0.1013 0.1134 'International Tables Vol C Tables 4.2.6.8 and 6.1.1.4'
S S 0.1206 0.1480 'International Tables Vol C Tables 4.2.6.8 and 6.1.1.4'
Pt Pt -2.9671 9.6560 'International Tables Vol C Tables 4.2.6.8 and 6.1.1.4'

loop_
_geom_angle_atom_site_label_1
_geom_angle_atom_site_label_2
_geom_angle_atom_site_label_3
_geom_angle
_geom_angle_site_symmetry_1
_geom_angle_site_symmetry_3
_geom_angle_publ_flag
N2 Pt N1 80.03(19) . . ?
N2 Pt S1 173.18(12) . . ?
N1 Pt S1 95.28(15) . . ?
N2 Pt S2 95.57(14) . . ?
N1 Pt S2 174.09(13) . . ?
S1 Pt S2 88.74(7) . . ?
C13 S1 C18 101.1(4) . . ?
C13 S1 Pt 102.1(3) . . ?
C18 S1 Pt 109.3(2) . . ?
C15 S2 C14 103.4(4) . . ?
C15 S2 Pt 105.0(2) . . ?
C14 S2 Pt 104.9(3) . . ?
C16 S3 C17 103.5(3) . . ?
C1 N1 C5 118.1(5) . . ?
C1 N1 Pt 127.9(5) . . ?
C5 N1 Pt 113.8(4) . . ?
C12 N2 C9 119.0(5) . . ?
C12 N2 Pt 128.1(4) . . ?
C9 N2 Pt 112.8(4) . . ?
O2A N3A O1A 125.8(11) . . ?
O2A N3A C6 109.9(10) . . ?
O1A N3A C6 124.2(11) . . ?
O2B N3B O1B 127.2(18) . . ?
O2B N3B C7 111.8(14) . . ?
O1B N3B C7 120.5(18) . . ?
N1 C1 C2 119.9(8) . . ?
C3 C2 C1 123.2(7) . . ?
C2 C3 C4 118.4(6) . . ?
C6 C4 C3 124.8(7) . . ?
C6 C4 C5 118.0(7) . . ?
C3 C4 C5 117.2(7) . . ?
N1 C5 C4 123.3(6) . . ?
N1 C5 C9 115.9(5) . . ?
C4 C5 C9 120.9(6) . . ?
C7 C6 C4 122.5(7) . . ?
C7 C6 N3A 105.0(9) . . ?
C4 C6 N3A 132.5(10) . . ?
C6 C7 C8 120.9(7) . . ?
C6 C7 N3B 104.5(9) . . ?
C8 C7 N3B 134.5(12) . . ?
C7 C8 C9 118.3(8) . . ?
C7 C8 C10 126.2(7) . . ?
C9 C8 C10 115.5(6) . . ?
N2 C9 C8 123.4(6) . . ?
N2 C9 C5 117.2(5) . . ?
C8 C9 C5 119.4(5) . . ?
C11 C10 C8 120.3(6) . . ?
C10 C11 C12 120.7(7) . . ?
N2 C12 C11 121.1(6) . . ?
C14 C13 S1 114.0(5) . . ?
C13 C14 S2 112.7(5) . . ?
C16 C15 S2 119.0(5) . . ?
C15 C16 S3 114.6(5) . . ?
C18 C17 S3 117.5(4) . . ?
C17 C18 S1 118.0(4) . . ?
F6 P1 F5 91.5(4) . . ?
F6 P1 F2 91.1(3) . . ?
F5 P1 F2 88.7(3) . . ?
F6 P1 F1 87.9(3) . . ?
F5 P1 F1 91.4(3) . . ?
F2 P1 F1 179.0(3) . . ?
F6 P1 F4 178.6(4) . . ?
F5 P1 F4 89.8(4) . . ?
F2 P1 F4 89.1(3) . . ?
F1 P1 F4 91.9(3) . . ?
F6 P1 F3 89.8(4) . . ?
F5 P1 F3 178.7(4) . . ?
F2 P1 F3 91.1(3) . . ?
F1 P1 F3 88.9(3) . . ?
F4 P1 F3 88.8(4) . . ?
F12A P2 F9 87.3(5) . . ?
F12A P2 F10 170.5(5) . . ?
F9 P2 F10 86.1(4) . . ?
F12A P2 F8 82.6(5) . . ?
F9 P2 F8 89.9(3) . . ?
F10 P2 F8 90.6(4) . . ?
F12A P2 F7 97.2(5) . . ?
F9 P2 F7 174.8(4) . . ?
F10 P2 F7 89.1(3) . . ?
F8 P2 F7 88.0(3) . . ?
F12A P2 F11A 105.4(6) . . ?
F9 P2 F11A 95.6(4) . . ?
F10 P2 F11A 82.1(5) . . ?
F8 P2 F11A 170.5(5) . . ?
F7 P2 F11A 85.8(4) . . ?
F9 P2 F11B 85.7(4) . . ?
F10 P2 F11B 99.8(5) . . ?
F8 P2 F11B 168.4(5) . . ?
F7 P2 F11B 97.3(4) . . ?
F9 P2 F12B 105.1(6) . . ?
F10 P2 F12B 166.4(6) . . ?
F8 P2 F12B 96.9(6) . . ?
F7 P2 F12B 79.9(5) . . ?
F11B P2 F12B 74.0(6) . . ?

loop_
_geom_bond_atom_site_label_1
_geom_bond_atom_site_label_2
_geom_bond_distance
_geom_bond_site_symmetry_2
_geom_bond_publ_flag
Pt N2 2.061(4) . ?
Pt N1 2.064(5) . ?
Pt S1 2.2696(17) . ?
Pt S2 2.2698(18) . ?
S1 C13 1.794(8) . ?
S1 C18 1.818(6) . ?
S2 C15 1.841(7) . ?
S2 C14 1.856(8) . ?
S3 C16 1.808(6) . ?
S3 C17 1.825(6) . ?
N1 C1 1.320(8) . ?
N1 C5 1.369(8) . ?
N2 C12 1.344(7) . ?
N2 C9 1.379(7) . ?
O1A N3A 1.241(19) . ?
O2A N3A 1.220(14) . ?
N3A C6 1.474(11) . ?
O1B N3B 1.28(3) . ?
O2B N3B 1.263(16) . ?
N3B C7 1.440(12) . ?
C1 C2 1.423(11) . ?
C2 C3 1.319(13) . ?
C3 C4 1.400(11) . ?
C4 C6 1.391(12) . ?
C4 C5 1.410(7) . ?
C5 C9 1.425(8) . ?
C6 C7 1.369(14) . ?
C7 C8 1.417(11) . ?
C8 C9 1.417(8) . ?
C8 C10 1.427(11) . ?
C10 C11 1.377(11) . ?
C11 C12 1.398(9) . ?
C13 C14 1.475(13) . ?
C15 C16 1.522(9) . ?
C17 C18 1.497(9) . ?
P1 F6 1.568(5) . ?
P1 F5 1.584(5) . ?
P1 F2 1.585(4) . ?
P1 F1 1.592(4) . ?
P1 F4 1.597(6) . ?
P1 F3 1.599(5) . ?
P2 F12A 1.559(11) . ?
P2 F9 1.575(5) . ?
P2 F10 1.584(6) . ?
P2 F8 1.588(6) . ?
P2 F7 1.596(5) . ?
P2 F11A 1.611(10) . ?
P2 F11B 1.629(10) . ?
P2 F12B 1.651(14) . ?

loop_
_geom_torsion_atom_site_label_1
_geom_torsion_atom_site_label_2
_geom_torsion_atom_site_label_3
_geom_torsion_atom_site_label_4
_geom_torsion
_geom_torsion_site_symmetry_1
_geom_torsion_site_symmetry_2
_geom_torsion_site_symmetry_3
_geom_torsion_site_symmetry_4
_geom_torsion_publ_flag
N2 Pt S1 C13 104.7(11) . . . . ?
N1 Pt S1 C13 151.0(3) . . . . ?
S2 Pt S1 C13 -24.6(3) . . . . ?
N2 Pt S1 C18 -148.9(11) . . . . ?
N1 Pt S1 C18 -102.5(3) . . . . ?
S2 Pt S1 C18 81.8(2) . . . . ?
N2 Pt S2 C15 82.7(3) . . . . ?
N1 Pt S2 C15 124.5(13) . . . . ?
S1 Pt S2 C15 -102.5(3) . . . . ?
N2 Pt S2 C14 -168.7(3) . . . . ?
N1 Pt S2 C14 -127.0(13) . . . . ?
S1 Pt S2 C14 6.0(3) . . . . ?
N2 Pt N1 C1 -179.8(6) . . . . ?
S1 Pt N1 C1 5.2(5) . . . . ?
S2 Pt N1 C1 138.0(12) . . . . ?
N2 Pt N1 C5 -4.7(3) . . . . ?
S1 Pt N1 C5 -179.7(3) . . . . ?
S2 Pt N1 C5 -46.9(15) . . . . ?
N1 Pt N2 C12 -178.6(5) . . . . ?
S1 Pt N2 C12 -131.6(10) . . . . ?
S2 Pt N2 C12 -2.6(5) . . . . ?
N1 Pt N2 C9 4.9(3) . . . . ?
S1 Pt N2 C9 52.0(12) . . . . ?
S2 Pt N2 C9 -179.1(3) . . . . ?
C5 N1 C1 C2 0.6(9) . . . . ?
Pt N1 C1 C2 175.5(5) . . . . ?
N1 C1 C2 C3 1.0(12) . . . . ?
C1 C2 C3 C4 -1.8(12) . . . . ?
C2 C3 C4 C6 -179.4(7) . . . . ?
C2 C3 C4 C5 1.1(10) . . . . ?
C1 N1 C5 C4 -1.2(8) . . . . ?
Pt N1 C5 C4 -176.8(4) . . . . ?
C1 N1 C5 C9 179.3(5) . . . . ?
Pt N1 C5 C9 3.7(6) . . . . ?
C6 C4 C5 N1 -179.1(5) . . . . ?
C3 C4 C5 N1 0.4(8) . . . . ?
C6 C4 C5 C9 0.4(8) . . . . ?
C3 C4 C5 C9 179.9(5) . . . . ?
C3 C4 C6 C7 179.5(7) . . . . ?
C5 C4 C6 C7 -1.0(10) . . . . ?
C3 C4 C6 N3A -0.3(12) . . . . ?
C5 C4 C6 N3A 179.1(7) . . . . ?
O2A N3A C6 C7 -150.1(9) . . . . ?
O1A N3A C6 C7 32.6(14) . . . . ?
O2A N3A C6 C4 29.8(13) . . . . ?
O1A N3A C6 C4 -147.6(12) . . . . ?
C4 C6 C7 C8 1.2(11) . . . . ?
N3A C6 C7 C8 -178.9(7) . . . . ?
C4 C6 C7 N3B 179.0(8) . . . . ?
N3A C6 C7 N3B -1.1(10) . . . . ?
O2B N3B C7 C6 151.2(13) . . . . ?
O1B N3B C7 C6 -21(2) . . . . ?
O2B N3B C7 C8 -31(2) . . . . ?
O1B N3B C7 C8 157(2) . . . . ?
C6 C7 C8 C9 -0.7(10) . . . . ?
N3B C7 C8 C9 -177.8(11) . . . . ?
C6 C7 C8 C10 179.3(7) . . . . ?
N3B C7 C8 C10 2.2(16) . . . . ?
C12 N2 C9 C8 -0.3(8) . . . . ?
Pt N2 C9 C8 176.5(4) . . . . ?
C12 N2 C9 C5 178.6(5) . . . . ?
Pt N2 C9 C5 -4.6(6) . . . . ?
C7 C8 C9 N2 179.0(6) . . . . ?
C10 C8 C9 N2 -1.0(9) . . . . ?
C7 C8 C9 C5 0.1(8) . . . . ?
C10 C8 C9 C5 -179.9(6) . . . . ?
N1 C5 C9 N2 0.6(7) . . . . ?
C4 C5 C9 N2 -178.9(5) . . . . ?
N1 C5 C9 C8 179.6(5) . . . . ?
C4 C5 C9 C8 0.1(8) . . . . ?
C7 C8 C10 C11 -178.3(7) . . . . ?
C9 C8 C10 C11 1.6(10) . . . . ?
C8 C10 C11 C12 -1.1(11) . . . . ?
C9 N2 C12 C11 1.0(8) . . . . ?
Pt N2 C12 C11 -175.2(5) . . . . ?
C10 C11 C12 N2 -0.3(10) . . . . ?
C18 S1 C13 C14 -67.5(7) . . . . ?
Pt S1 C13 C14 45.2(7) . . . . ?
S1 C13 C14 S2 -43.6(8) . . . . ?
C15 S2 C14 C13 129.2(6) . . . . ?
Pt S2 C14 C13 19.4(6) . . . . ?
C14 S2 C15 C16 -60.6(7) . . . . ?
Pt S2 C15 C16 49.1(6) . . . . ?
S2 C15 C16 S3 -57.5(8) . . . . ?
C17 S3 C16 C15 122.7(6) . . . . ?
C16 S3 C17 C18 -53.2(5) . . . . ?
S3 C17 C18 S1 -55.6(6) . . . . ?
C13 S1 C18 C17 138.0(5) . . . . ?
Pt S1 C18 C17 30.9(5) . . . . ?
